data_4082803
loop_
_publ_author_name
'Schweizer, Peter D.'
'Wadepohl, Hubert'
'Gade, Lutz H.'

_publ_section_title
;
 Zirconium and Hafnium Hydrazinediido Half-Sandwich Complexes: Synthesis
 and Reactivity
;
_journal_issue 7
_journal_name_full Organometallics
_journal_page_first 1726
_journal_paper_doi 10.1021/om500087s
_journal_volume 33
_journal_year 2014
_chemical_formula_moiety 'C40 H58 Hf Li N5 Si2'
_chemical_formula_sum 'C40 H58 Hf Li N5 Si2'
_chemical_formula_weight 850.52
_chemical_properties_physical air-sensitive
_space_group_crystal_system monoclinic
_space_group_IT_number 15
_space_group_name_Hall '-C 2yc'
_space_group_name_H-M_alt 'C 1 2/c 1'
_symmetry_cell_setting monoclinic
_symmetry_Int_Tables_number 15
_symmetry_space_group_name_Hall '-C 2yc'
_symmetry_space_group_name_H-M 'C 1 2/c 1'
_atom_sites_solution_hydrogens geom
_atom_sites_solution_primary iterative
_atom_sites_solution_secondary difmap
_audit_block_code ga_psch32
_audit_creation_date
;
'Fri Nov 08 10:36:18 2013'
;
_audit_update_record 'Fri Nov  8 11:46:22 CET 2013'
_cell_angle_alpha 90
_cell_angle_beta 99.1198(3)
_cell_angle_gamma 90
_cell_formula_units_Z 8
_cell_length_a 36.53978(11)
_cell_length_b 10.09021(3)
_cell_length_c 22.10604(8)
_cell_measurement_reflns_used 140709
_cell_measurement_temperature 110(1)
_cell_measurement_theta_max 34.1380
_cell_measurement_theta_min 3.5520
_cell_volume 8047.34(5)
_computing_cell_refinement
;
CrysAlisPro, Agilent Technologies,
Version 1.171.36.32 (release 02-08-2013 CrysAlis171 .NET)
(compiled Aug  2 2013,16:46:58)
;
_computing_data_collection
;
CrysAlisPro, Agilent Technologies,
Version 1.171.36.32 (release 02-08-2013 CrysAlis171 .NET)
(compiled Aug  2 2013,16:46:58)
;
_computing_data_reduction
;
CrysAlisPro, Agilent Technologies,
Version 1.171.36.32 (release 02-08-2013 CrysAlis171 .NET)
(compiled Aug  2 2013,16:46:58)
;
_computing_molecular_graphics
;
O. V. Dolomanov, L. J. Bourhis, R. J. Gildea, J. A. K. Howard and H. Puschmann,
OLEX2: a complete structure solution, refinement and analysis program.
J. Appl. Cryst. (2009). 42, 339-341.
;
_computing_publication_material 'encif (Wadepohl, 2009-13); encifer 1.4 (CCDC, 2011)'
_computing_structure_refinement 'SHELX-2013 (Sheldrick 2013)'
_computing_structure_solution 'SUPERFLIP (Palatinus, 2007-2009)'
_diffrn_ambient_temperature 110(1)
_diffrn_detector 'CCD plate'
_diffrn_detector_area_resol_mean 15.9241
_diffrn_detector_type 'Agilent EOS'
_diffrn_measured_fraction_theta_full 0.9985
_diffrn_measured_fraction_theta_max 0.9805
_diffrn_measurement_details
;
  1 omega -110.00  -85.00   0.5000   10.0000
omega____ theta____ kappa____ phi______ frames
    -      -32.0502  178.0000   90.0000 50

  2 omega -104.00  -58.00   0.5000   10.0000
omega____ theta____ kappa____ phi______ frames
    -      -32.0502  178.0000  -60.0000 92

  3 omega  -74.00  -40.00   0.5000   10.0000
omega____ theta____ kappa____ phi______ frames
    -      -32.0502  103.0000  100.0000 68

  4 omega  -54.00   27.00   0.5000   10.0000
omega____ theta____ kappa____ phi______ frames
    -      -32.0502   38.0000 -120.0000 162

  5 omega  -16.00   76.00   0.5000   10.0000
omega____ theta____ kappa____ phi______ frames
    -       32.2845  -99.0000  -60.0000 184

  6 omega    1.00   64.00   0.5000   10.0000
omega____ theta____ kappa____ phi______ frames
    -       32.2845   77.0000  150.0000 126

  7 omega    1.00   96.00   0.5000   10.0000
omega____ theta____ kappa____ phi______ frames
    -       32.2845   77.0000 -120.0000 190

  8 omega    1.00  103.00   0.5000   10.0000
omega____ theta____ kappa____ phi______ frames
    -       32.2845   77.0000   60.0000 204

  9 omega  -40.00   57.00   0.5000   10.0000
omega____ theta____ kappa____ phi______ frames
    -       32.2845  -38.0000   60.0000 194

 10 omega    1.00   56.00   0.5000   10.0000
omega____ theta____ kappa____ phi______ frames
    -       32.2845   77.0000  -30.0000 110

 11 omega   -8.00  106.00   0.5000   10.0000
omega____ theta____ kappa____ phi______ frames
    -       32.2845    0.0000 -120.0000 228

 12 omega  -16.00  106.00   0.5000   10.0000
omega____ theta____ kappa____ phi______ frames
    -       32.2845   19.0000   30.0000 244

 13 omega  -54.00   37.00   0.5000   10.0000
omega____ theta____ kappa____ phi______ frames
    -      -32.0502   57.0000  120.0000 182

 14 omega -110.00  -57.00   0.5000   10.0000
omega____ theta____ kappa____ phi______ frames
    -      -32.0502 -178.0000  120.0000 106

 15 omega -110.00  -55.00   0.5000   10.0000
omega____ theta____ kappa____ phi______ frames
    -      -32.0502  178.0000   60.0000 110

 16 omega   11.00  101.00   0.5000   10.0000
omega____ theta____ kappa____ phi______ frames
    -       32.2845   57.0000  -30.0000 180

 17 omega   11.00  101.00   0.5000   10.0000
omega____ theta____ kappa____ phi______ frames
    -       32.2845   57.0000   90.0000 180

 18 omega  -20.00   76.00   0.5000   10.0000
omega____ theta____ kappa____ phi______ frames
    -       32.2845  -99.0000   30.0000 192

 19 omega    5.00  105.00   0.5000   10.0000
omega____ theta____ kappa____ phi______ frames
    -       32.2845   38.0000 -120.0000 200

 20 omega   35.00  110.00   0.5000   10.0000
omega____ theta____ kappa____ phi______ frames
    -       32.2845  178.0000    0.0000 150

 21 omega   11.00  101.00   0.5000   10.0000
omega____ theta____ kappa____ phi______ frames
    -       32.2845   57.0000   30.0000 180

 22 omega  -37.00   54.00   0.5000   10.0000
omega____ theta____ kappa____ phi______ frames
    -       32.2845  -57.0000  -60.0000 182

 23 omega -106.00   42.00   0.5000   10.0000
omega____ theta____ kappa____ phi______ frames
    -      -32.0502    0.0000 -120.0000 296

 24 omega -106.00   42.00   0.5000   10.0000
omega____ theta____ kappa____ phi______ frames
    -      -32.0502    0.0000 -180.0000 296

 25 omega -103.00    0.00   0.5000   10.0000
omega____ theta____ kappa____ phi______ frames
    -      -32.0502  -77.0000  -90.0000 206

 26 omega -105.00   -5.00   0.5000   10.0000
omega____ theta____ kappa____ phi______ frames
    -      -32.0502  -38.0000  150.0000 200

 27 omega -101.00  -10.00   0.5000   10.0000
omega____ theta____ kappa____ phi______ frames
    -      -32.0502  -57.0000 -180.0000 182

 28 omega -106.00   42.00   0.5000   10.0000
omega____ theta____ kappa____ phi______ frames
    -      -32.0502    0.0000 -150.0000 296

 29 omega    1.00  103.00   0.5000   10.0000
omega____ theta____ kappa____ phi______ frames
    -       32.2845   77.0000 -150.0000 204

 30 omega  -40.00   60.00   0.5000   10.0000
omega____ theta____ kappa____ phi______ frames
    -       32.2845  -38.0000  150.0000 200

 31 omega  -20.00   76.00   0.5000   10.0000
omega____ theta____ kappa____ phi______ frames
    -       32.2845  -99.0000   60.0000 192

 32 omega    1.00  103.00   0.5000   10.0000
omega____ theta____ kappa____ phi______ frames
    -       32.2845   77.0000   90.0000 204

 33 omega -106.00   35.00   0.5000   10.0000
omega____ theta____ kappa____ phi______ frames
    -      -32.0502    0.0000  -60.0000 282

 34 omega -106.00   42.00   0.5000   10.0000
omega____ theta____ kappa____ phi______ frames
    -      -32.0502    0.0000  -90.0000 296

;
_diffrn_measurement_device '\k-geometry diffractometer'
_diffrn_measurement_device_type 'Agilent SuperNova, Dual, Cu at zero, Eos'
_diffrn_measurement_method '\w scans'
_diffrn_measurement_specimen_support 'polyimid foil'
_diffrn_orient_matrix_UB_11 -0.0122744000
_diffrn_orient_matrix_UB_12 0.0344484000
_diffrn_orient_matrix_UB_13 0.0162971000
_diffrn_orient_matrix_UB_21 -0.0143431000
_diffrn_orient_matrix_UB_22 -0.0452624000
_diffrn_orient_matrix_UB_23 -0.0111533000
_diffrn_orient_matrix_UB_31 0.0054867000
_diffrn_orient_matrix_UB_32 -0.0413051000
_diffrn_orient_matrix_UB_33 0.0258133000
_diffrn_radiation_monochromator mirror
_diffrn_radiation_probe x-ray
_diffrn_radiation_type 'Mo K\a'
_diffrn_radiation_wavelength 0.7107
_diffrn_reflns_av_R_equivalents 0.0437
_diffrn_reflns_av_unetI/netI 0.0151
_diffrn_reflns_Laue_measured_fraction_full 0.998
_diffrn_reflns_Laue_measured_fraction_max 0.981
_diffrn_reflns_limit_h_max 57
_diffrn_reflns_limit_h_min -57
_diffrn_reflns_limit_k_max 15
_diffrn_reflns_limit_k_min -15
_diffrn_reflns_limit_l_max 34
_diffrn_reflns_limit_l_min -34
_diffrn_reflns_number 339925
_diffrn_reflns_point_group_measured_fraction_full 0.998
_diffrn_reflns_point_group_measured_fraction_max 0.981
_diffrn_reflns_theta_full 25.242
_diffrn_reflns_theta_max 34.217
_diffrn_reflns_theta_min 3.381
_diffrn_source 'microfocus X-Ray tube'
_diffrn_source_type 'Agilent SuperNova (Mo) X-ray Source'
_exptl_absorpt_coefficient_mu 2.686
_exptl_absorpt_correction_T_max 0.814
_exptl_absorpt_correction_T_min 0.635
_exptl_absorpt_correction_type gaussian
_exptl_absorpt_process_details
;
CrysAlisPro, Agilent Technologies,
Version 1.171.36.32 (release 02-08-2013 CrysAlis171 .NET)
(compiled Aug  2 2013,16:46:58)
Numerical absorption correction based on gaussian integration over
            a multifaceted crystal model
;
_exptl_crystal_colour 'light yellow'
_exptl_crystal_density_diffrn 1.404
_exptl_crystal_description irregular
_exptl_crystal_F_000 3488
_exptl_crystal_size_max 0.2187
_exptl_crystal_size_mid 0.1937
_exptl_crystal_size_min 0.1004
_refine_diff_density_max 1.148
_refine_diff_density_min -0.498
_refine_diff_density_rms 0.073
_refine_ls_extinction_method none
_refine_ls_goodness_of_fit_ref 1.059
_refine_ls_hydrogen_treatment constr
_refine_ls_matrix_type full
_refine_ls_number_parameters 474
_refine_ls_number_reflns 16373
_refine_ls_number_restraints 25
_refine_ls_restrained_S_all 1.059
_refine_ls_R_factor_all 0.0220
_refine_ls_R_factor_gt 0.0187
_refine_ls_shift/su_max 0.014
_refine_ls_shift/su_mean 0.000
_refine_ls_structure_factor_coef Fsqd
_refine_ls_weighting_details 'w=1/[\s^2^(Fo^2^)+(0.0173P)^2^+8.7568P] where P=(Fo^2^+2Fc^2^)/3'
_refine_ls_weighting_scheme calc
_refine_ls_wR_factor_gt 0.0421
_refine_ls_wR_factor_ref 0.0431
_reflns_Friedel_coverage 0.000
_reflns_number_gt 15068
_reflns_number_total 16373
_reflns_threshold_expression 'I > 2\s(I)'
_cod_data_source_file om500087s_si_002.cif
_cod_data_source_block complex_4
_cod_depositor_comments 'Adding full bibliography for 4082803.cif.'
_cod_original_cell_volume 8047.33(4)
_cod_original_sg_symbol_H-M 'C 2/c'
_cod_database_code 4082803
_audit_block_refno 1901
_audit_block_usercomment 'PD541_1, block, light yellow'
_shelxl_version_number 2013-4
_chemical_oxdiff_formula 'C34 H40 N4 Hf'
_chemical_oxdiff_usercomment 'PD541_1, block, light yellow'
_shelx_space_group_comment
;
The symmetry employed for this shelxl refinement is uniquely defined
by the following loop, which should always be used as a source of
symmetry information in preference to the above space-group names.
They are only intended as comments.
;
_shelx_estimated_absorpt_t_max 0.775
_shelx_estimated_absorpt_t_min 0.775
_reflns_odcompleteness_completeness 99.85
_reflns_odcompleteness_iscentric 1
_reflns_odcompleteness_theta 32.50
_olex2_refinement_description
;
1. Fixed Uiso
 At 1.2 times of:
  All C(H) groups, All C(H,H) groups, All C(H,H,H,H) groups
 At 1.5 times of:
  All C(H,H,H) groups
2. Restrained distances
 C1A-C2A \\sim C1B-C2B \\sim C3-C2A \\sim C3-C2B
 with sigma of 0.02
 N1-C1A \\sim N1-C1B
 with sigma of 0.01
3. Rigid bond restraints
 C1A, C1B, C2A, C2B, C3
 with sigma for 1-2 distances of 0.01 and sigma for 1-3 distances of 0.01
4. Uiso/Uaniso restraints and constraints
C1A \\sim C1B \\sim C2A \\sim C2B: within 1A with sigma of 0.02 and sigma for
terminal atoms of 0.02
5. Others
 Sof(C1B)=Sof(H1BA)=Sof(H1BB)=Sof(C2B)=Sof(H2BA)=Sof(H2BB)=Sof(H3BC)=Sof(H3BD)=
 1-FVAR(1)
 Sof(C1A)=Sof(H1AA)=Sof(H1AB)=Sof(C2A)=Sof(H2AA)=Sof(H2AB)=Sof(H3AA)=Sof(H3AB)=
 FVAR(1)
6.a Secondary CH2 refined with riding coordinates:
 C1A(H1AA,H1AB), C2A(H2AA,H2AB), C1B(H1BA,H1BB), C2B(H2BA,H2BB), C3(H3AA,H3AB),
  C3(H3BC,H3BD)
6.b Aromatic/amide H refined with riding coordinates:
 C6(H6), C8(H8), C10(H10), C14(H14), C15(H15), C16(H16), C17(H17), C18(H18),
 C20(H20), C21(H21), C22(H22), C23(H23), C24(H24)
6.c Idealised Me refined as rotating group:
 C11(H11A,H11B,H11C), C12(H12A,H12B,H12C), C30(H30A,H30B,H30C), C31(H31A,H31B,
 H31C), C32(H32A,H32B,H32C), C33(H33A,H33B,H33C), C34(H34A,H34B,H34C), C35(H35A,
 H35B,H35C), C36(H36A,H36B,H36C), C37(H37A,H37B,H37C), C38(H38A,H38B,H38C),
 C39(H39A,H39B,H39C), C40(H40A,H40B,H40C)
;
_cell_oxdiff_length_a 36.54423(16)
_cell_oxdiff_length_b 10.09023(4)
_cell_oxdiff_length_c 22.10495(10)
_cell_oxdiff_angle_alpha 90.0021(4)
_cell_oxdiff_angle_beta 99.1465(4)
_cell_oxdiff_angle_gamma 89.9891(3)
_cell_oxdiff_volume 8047.33(6)
_cell_oxdiff_measurement_reflns_used 140709

loop_
_symmetry_equiv_pos_as_xyz
'x, y, z'
'-x, y, -z+1/2'
'x+1/2, y+1/2, z'
'-x+1/2, y+1/2, -z+1/2'
'-x, -y, -z'
'x, -y, z-1/2'
'-x+1/2, -y+1/2, -z'
'x+1/2, -y+1/2, z-1/2'

loop_
_atom_site_label
_atom_site_type_symbol
_atom_site_fract_x
_atom_site_fract_y
_atom_site_fract_z
_atom_site_U_iso_or_equiv
_atom_site_adp_type
_atom_site_occupancy
_atom_site_site_symmetry_order
_atom_site_calc_flag
_atom_site_refinement_flags_posn
_atom_site_refinement_flags_adp
_atom_site_refinement_flags_occupancy
_atom_site_disorder_assembly
_atom_site_disorder_group
Hf Hf 0.63731(2) 0.53787(2) 0.35841(2) 0.01411(1) Uani 1 1 d . . . . .
Si1 Si 0.63976(2) 0.71947(3) 0.23096(2) 0.01876(6) Uani 1 1 d . . . . .
Si2 Si 0.57639(2) 0.53630(4) 0.22582(2) 0.02284(7) Uani 1 1 d . . . . .
N1 N 0.58692(3) 0.55387(10) 0.40108(5) 0.01920(19) Uani 1 1 d D . . . .
N2 N 0.57412(3) 0.78130(10) 0.38430(5) 0.01715(17) Uani 1 1 d . . . . .
N3 N 0.65855(3) 0.69869(9) 0.38907(5) 0.01595(17) Uani 1 1 d . . . . .
N4 N 0.67047(3) 0.82086(10) 0.41651(5) 0.01626(17) Uani 1 1 d . . . . .
N5 N 0.61876(3) 0.59087(10) 0.26438(5) 0.01761(17) Uani 1 1 d . . . . .
C1A C 0.57070(14) 0.4482(4) 0.4355(2) 0.0271(9) Uani 0.787(10) 1 d D U P A 1
H1AA H 0.5847 0.4397 0.4775 0.033 Uiso 0.787(10) 1 calc R U P A 1
H1AB H 0.5711 0.3618 0.4144 0.033 Uiso 0.787(10) 1 calc R U P A 1
C2A C 0.53106(8) 0.4914(2) 0.4373(2) 0.0291(6) Uani 0.787(10) 1 d D U P A 1
H2AA H 0.5143 0.4660 0.3994 0.035 Uiso 0.787(10) 1 calc R U P A 1
H2AB H 0.5216 0.4538 0.4732 0.035 Uiso 0.787(10) 1 calc R U P A 1
C1B C 0.5668(5) 0.4368(11) 0.4212(8) 0.025(3) Uani 0.213(10) 1 d D U P A 2
H1BA H 0.5843 0.3706 0.4424 0.030 Uiso 0.213(10) 1 calc R U P A 2
H1BB H 0.5511 0.3939 0.3860 0.030 Uiso 0.213(10) 1 calc R U P A 2
C2B C 0.5434(4) 0.4985(7) 0.4648(6) 0.029(2) Uani 0.213(10) 1 d D U P A 2
H2BA H 0.5570 0.4979 0.5073 0.035 Uiso 0.213(10) 1 calc R U P A 2
H2BB H 0.5199 0.4488 0.4638 0.035 Uiso 0.213(10) 1 calc R U P A 2
C3 C 0.53556(4) 0.64027(12) 0.44257(7) 0.0243(3) Uani 1 1 d D U . . .
H3AA H 0.5422 0.6682 0.4858 0.029 Uiso 0.787(10) 1 calc R U P A 1
H3AB H 0.5127 0.6867 0.4239 0.029 Uiso 0.787(10) 1 calc R U P A 1
H3BC H 0.5112 0.6473 0.4159 0.029 Uiso 0.213(10) 1 calc R U P A 2
H3BD H 0.5363 0.7025 0.4774 0.029 Uiso 0.213(10) 1 calc R U P A 2
C4 C 0.56714(3) 0.66621(11) 0.40679(6) 0.0173(2) Uani 1 1 d . . . . .
C5 C 0.55221(3) 0.89149(11) 0.39780(5) 0.01669(19) Uani 1 1 d . . . . .
C6 C 0.52357(4) 0.93831(12) 0.35399(6) 0.0208(2) Uani 1 1 d . . . . .
H6 H 0.5181 0.8950 0.3155 0.025 Uiso 1 1 calc R U . . .
C7 C 0.50272(4) 1.04845(12) 0.36608(7) 0.0238(2) Uani 1 1 d . . . . .
C8 C 0.51161(4) 1.11289(12) 0.42218(6) 0.0223(2) Uani 1 1 d . . . . .
H8 H 0.4978 1.1886 0.4305 0.027 Uiso 1 1 calc R U . . .
C9 C 0.54043(3) 1.06850(12) 0.46631(6) 0.0194(2) Uani 1 1 d . . . . .
C10 C 0.56059(3) 0.95765(11) 0.45374(6) 0.0187(2) Uani 1 1 d . . . . .
H10 H 0.5803 0.9266 0.4836 0.022 Uiso 1 1 calc R U . . .
C11 C 0.47033(5) 1.09334(18) 0.31958(9) 0.0440(4) Uani 1 1 d . . . . .
H11A H 0.4740 1.1858 0.3084 0.066 Uiso 1 1 calc R U . . .
H11B H 0.4474 1.0860 0.3372 0.066 Uiso 1 1 calc R U . . .
H11C H 0.4685 1.0374 0.2830 0.066 Uiso 1 1 calc R U . . .
C12 C 0.54947(4) 1.13751(14) 0.52739(6) 0.0266(3) Uani 1 1 d . . . . .
H12A H 0.5525 1.2326 0.5208 0.040 Uiso 1 1 calc R U . . .
H12B H 0.5725 1.1011 0.5501 0.040 Uiso 1 1 calc R U . . .
H12C H 0.5292 1.1236 0.5510 0.040 Uiso 1 1 calc R U . . .
C13 C 0.70471(3) 0.87052(11) 0.39986(5) 0.01610(19) Uani 1 1 d . . . . .
C14 C 0.73625(3) 0.79205(12) 0.40862(6) 0.0208(2) Uani 1 1 d . . . . .
H14 H 0.7356 0.7068 0.4267 0.025 Uiso 1 1 calc R U . . .
C15 C 0.76873(4) 0.83784(14) 0.39109(6) 0.0253(2) Uani 1 1 d . . . . .
H15 H 0.7902 0.7834 0.3967 0.030 Uiso 1 1 calc R U . . .
C16 C 0.77003(4) 0.96269(15) 0.36536(7) 0.0275(3) Uani 1 1 d . . . . .
H16 H 0.7923 0.9937 0.3532 0.033 Uiso 1 1 calc R U . . .
C17 C 0.73873(4) 1.04193(14) 0.35743(8) 0.0293(3) Uani 1 1 d . . . . .
H17 H 0.7396 1.1278 0.3401 0.035 Uiso 1 1 calc R U . . .
C18 C 0.70588(4) 0.99622(13) 0.37474(7) 0.0232(2) Uani 1 1 d . . . . .
H18 H 0.6844 1.0508 0.3694 0.028 Uiso 1 1 calc R U . . .
C19 C 0.66571(3) 0.83898(12) 0.47882(5) 0.0175(2) Uani 1 1 d . . . . .
C20 C 0.64373(4) 0.75216(14) 0.50660(6) 0.0222(2) Uani 1 1 d . . . . .
H20 H 0.6337 0.6751 0.4855 0.027 Uiso 1 1 calc R U . . .
C21 C 0.63648(4) 0.77882(16) 0.56545(6) 0.0284(3) Uani 1 1 d . . . . .
H21 H 0.6212 0.7201 0.5839 0.034 Uiso 1 1 calc R U . . .
C22 C 0.65123(4) 0.88958(17) 0.59746(6) 0.0317(3) Uani 1 1 d . . . . .
H22 H 0.6460 0.9074 0.6374 0.038 Uiso 1 1 calc R U . . .
C23 C 0.67376(5) 0.97406(15) 0.57028(7) 0.0308(3) Uani 1 1 d . . . . .
H23 H 0.6844 1.0494 0.5922 0.037 Uiso 1 1 calc R U . . .
C24 C 0.68097(4) 0.95003(13) 0.51156(6) 0.0248(2) Uani 1 1 d . . . . .
H24 H 0.6963 1.0091 0.4934 0.030 Uiso 1 1 calc R U . . .
C25 C 0.69205(3) 0.39070(12) 0.35186(6) 0.0195(2) Uani 1 1 d . . . . .
C26 C 0.66149(3) 0.31378(12) 0.32282(6) 0.0196(2) Uani 1 1 d . . . . .
C27 C 0.63999(3) 0.27580(12) 0.36828(6) 0.0219(2) Uani 1 1 d . . . . .
C28 C 0.65739(4) 0.33013(12) 0.42504(6) 0.0228(2) Uani 1 1 d . . . . .
C29 C 0.68956(4) 0.39863(12) 0.41519(6) 0.0213(2) Uani 1 1 d . . . . .
C30 C 0.72464(4) 0.43469(15) 0.32306(8) 0.0296(3) Uani 1 1 d . . . . .
H30A H 0.7175 0.4383 0.2785 0.044 Uiso 1 1 calc R U . . .
H30B H 0.7451 0.3716 0.3335 0.044 Uiso 1 1 calc R U . . .
H30C H 0.7326 0.5228 0.3385 0.044 Uiso 1 1 calc R U . . .
C31 C 0.65591(4) 0.27078(15) 0.25706(7) 0.0291(3) Uani 1 1 d . . . . .
H31A H 0.6308 0.2354 0.2456 0.044 Uiso 1 1 calc R U . . .
H31B H 0.6740 0.2019 0.2516 0.044 Uiso 1 1 calc R U . . .
H31C H 0.6593 0.3469 0.2310 0.044 Uiso 1 1 calc R U . . .
C32 C 0.61026(4) 0.17109(13) 0.36100(8) 0.0327(3) Uani 1 1 d . . . . .
H32A H 0.5882 0.2056 0.3757 0.049 Uiso 1 1 calc R U . . .
H32B H 0.6193 0.0926 0.3849 0.049 Uiso 1 1 calc R U . . .
H32C H 0.6039 0.1470 0.3177 0.049 Uiso 1 1 calc R U . . .
C33 C 0.64854(5) 0.30065(17) 0.48791(7) 0.0372(4) Uani 1 1 d . . . . .
H33A H 0.6432 0.3836 0.5079 0.056 Uiso 1 1 calc R U . . .
H33B H 0.6698 0.2567 0.5125 0.056 Uiso 1 1 calc R U . . .
H33C H 0.6268 0.2424 0.4843 0.056 Uiso 1 1 calc R U . . .
C34 C 0.71828(5) 0.45311(15) 0.46505(8) 0.0343(3) Uani 1 1 d . . . . .
H34A H 0.7388 0.4905 0.4470 0.051 Uiso 1 1 calc R U . . .
H34B H 0.7276 0.3818 0.4935 0.051 Uiso 1 1 calc R U . . .
H34C H 0.7072 0.5226 0.4873 0.051 Uiso 1 1 calc R U . . .
C35 C 0.62358(4) 0.88772(13) 0.25471(6) 0.0248(2) Uani 1 1 d . . . . .
H35A H 0.5986 0.8796 0.2652 0.037 Uiso 1 1 calc R U . . .
H35B H 0.6232 0.9504 0.2208 0.037 Uiso 1 1 calc R U . . .
H35C H 0.6406 0.9199 0.2904 0.037 Uiso 1 1 calc R U . . .
C36 C 0.62945(5) 0.71812(16) 0.14492(6) 0.0314(3) Uani 1 1 d . . . . .
H36A H 0.6415 0.7943 0.1288 0.047 Uiso 1 1 calc R U . . .
H36B H 0.6026 0.7234 0.1316 0.047 Uiso 1 1 calc R U . . .
H36C H 0.6389 0.6360 0.1295 0.047 Uiso 1 1 calc R U . . .
C37 C 0.69134(4) 0.72358(15) 0.24783(6) 0.0254(2) Uani 1 1 d . . . . .
H37A H 0.7003 0.8060 0.2319 0.038 Uiso 1 1 calc R U . . .
H37B H 0.7014 0.6477 0.2282 0.038 Uiso 1 1 calc R U . . .
H37C H 0.6994 0.7192 0.2922 0.038 Uiso 1 1 calc R U . . .
C38 C 0.54291(4) 0.67709(16) 0.20848(8) 0.0347(3) Uani 1 1 d . . . . .
H38A H 0.5523 0.7397 0.1807 0.052 Uiso 1 1 calc R U . . .
H38B H 0.5401 0.7225 0.2466 0.052 Uiso 1 1 calc R U . . .
H38C H 0.5188 0.6427 0.1890 0.052 Uiso 1 1 calc R U . . .
C39 C 0.57859(5) 0.44659(17) 0.15186(8) 0.0366(3) Uani 1 1 d . . . . .
H39A H 0.5536 0.4186 0.1335 0.055 Uiso 1 1 calc R U . . .
H39B H 0.5946 0.3686 0.1600 0.055 Uiso 1 1 calc R U . . .
H39C H 0.5887 0.5059 0.1236 0.055 Uiso 1 1 calc R U . . .
C40 C 0.55343(5) 0.41535(17) 0.27167(8) 0.0365(3) Uani 1 1 d . . . . .
H40A H 0.5319 0.3764 0.2458 0.055 Uiso 1 1 calc R U . . .
H40B H 0.5454 0.4611 0.3064 0.055 Uiso 1 1 calc R U . . .
H40C H 0.5710 0.3451 0.2869 0.055 Uiso 1 1 calc R U . . .
Li Li 0.62020(6) 0.8257(2) 0.35709(11) 0.0218(4) Uani 1 1 d . . . . .

loop_
_atom_site_aniso_label
_atom_site_aniso_U_11
_atom_site_aniso_U_22
_atom_site_aniso_U_33
_atom_site_aniso_U_23
_atom_site_aniso_U_13
_atom_site_aniso_U_12
Hf 0.01670(2) 0.00985(2) 0.01778(2) 0.00019(1) 0.00883(2) 0.00121(1)
Si1 0.02337(15) 0.01776(14) 0.01639(14) 0.00102(11) 0.00702(12) 0.00074(12)
Si2 0.02062(15) 0.02005(16) 0.02766(18) -0.00730(13) 0.00318(13) 0.00101(12)
N1 0.0222(5) 0.0116(4) 0.0272(5) 0.0014(4) 0.0145(4) 0.0018(3)
N2 0.0191(4) 0.0129(4) 0.0211(5) 0.0006(3) 0.0084(3) 0.0020(3)
N3 0.0191(4) 0.0117(4) 0.0182(4) -0.0008(3) 0.0068(3) 0.0004(3)
N4 0.0197(4) 0.0134(4) 0.0174(4) -0.0016(3) 0.0079(3) -0.0007(3)
N5 0.0193(4) 0.0155(4) 0.0189(4) -0.0003(3) 0.0057(3) 0.0010(3)
C1A 0.0351(13) 0.0132(10) 0.039(2) 0.0020(11) 0.0252(14) 0.0029(8)
C2A 0.0300(11) 0.0158(7) 0.0482(18) 0.0008(9) 0.0266(11) -0.0008(7)
C1B 0.034(5) 0.013(4) 0.035(7) 0.001(3) 0.032(5) 0.000(3)
C2B 0.040(5) 0.015(3) 0.040(5) 0.004(3) 0.029(4) 0.005(3)
C3 0.0270(6) 0.0156(5) 0.0355(7) 0.0017(5) 0.0207(5) 0.0027(4)
C4 0.0189(5) 0.0137(5) 0.0214(5) -0.0011(4) 0.0098(4) 0.0012(4)
C5 0.0185(5) 0.0121(4) 0.0212(5) 0.0010(4) 0.0083(4) 0.0005(4)
C6 0.0261(6) 0.0152(5) 0.0214(5) -0.0003(4) 0.0045(4) 0.0030(4)
C7 0.0274(6) 0.0162(5) 0.0275(6) 0.0015(4) 0.0040(5) 0.0054(4)
C8 0.0261(6) 0.0126(5) 0.0302(6) -0.0007(4) 0.0100(5) 0.0029(4)
C9 0.0223(5) 0.0147(5) 0.0229(5) -0.0021(4) 0.0092(4) -0.0020(4)
C10 0.0205(5) 0.0155(5) 0.0214(5) -0.0010(4) 0.0066(4) 0.0008(4)
C11 0.0499(10) 0.0345(9) 0.0422(9) -0.0022(7) -0.0095(8) 0.0227(8)
C12 0.0332(7) 0.0209(6) 0.0270(6) -0.0074(5) 0.0089(5) -0.0017(5)
C13 0.0181(5) 0.0141(5) 0.0167(5) -0.0006(4) 0.0047(4) -0.0005(4)
C14 0.0205(5) 0.0179(5) 0.0243(6) 0.0030(4) 0.0042(4) 0.0028(4)
C15 0.0188(5) 0.0290(6) 0.0287(6) 0.0011(5) 0.0054(5) 0.0027(5)
C16 0.0219(6) 0.0327(7) 0.0292(7) 0.0041(5) 0.0078(5) -0.0056(5)
C17 0.0266(6) 0.0237(6) 0.0385(8) 0.0106(5) 0.0076(6) -0.0039(5)
C18 0.0219(5) 0.0165(5) 0.0316(7) 0.0052(5) 0.0056(5) 0.0010(4)
C19 0.0194(5) 0.0179(5) 0.0161(5) 0.0002(4) 0.0050(4) 0.0046(4)
C20 0.0231(5) 0.0249(6) 0.0199(5) 0.0039(4) 0.0075(4) 0.0031(4)
C21 0.0298(6) 0.0362(7) 0.0213(6) 0.0067(5) 0.0107(5) 0.0083(6)
C22 0.0394(7) 0.0389(8) 0.0186(6) -0.0002(5) 0.0100(5) 0.0153(6)
C23 0.0413(8) 0.0291(7) 0.0225(6) -0.0073(5) 0.0066(6) 0.0081(6)
C24 0.0309(6) 0.0214(6) 0.0229(6) -0.0053(5) 0.0070(5) 0.0020(5)
C25 0.0201(5) 0.0150(5) 0.0255(6) 0.0026(4) 0.0102(4) 0.0040(4)
C26 0.0229(5) 0.0136(5) 0.0245(6) -0.0015(4) 0.0102(4) 0.0039(4)
C27 0.0239(5) 0.0117(5) 0.0331(6) 0.0003(4) 0.0141(5) 0.0021(4)
C28 0.0314(6) 0.0146(5) 0.0256(6) 0.0052(4) 0.0140(5) 0.0071(4)
C29 0.0259(5) 0.0153(5) 0.0232(6) 0.0021(4) 0.0052(4) 0.0050(4)
C30 0.0249(6) 0.0232(6) 0.0447(8) 0.0056(6) 0.0183(6) 0.0035(5)
C31 0.0360(7) 0.0246(6) 0.0283(7) -0.0082(5) 0.0098(5) 0.0064(5)
C32 0.0316(7) 0.0140(5) 0.0576(10) -0.0035(6) 0.0225(7) -0.0020(5)
C33 0.0545(10) 0.0321(7) 0.0304(7) 0.0143(6) 0.0235(7) 0.0160(7)
C34 0.0407(8) 0.0263(7) 0.0319(7) 0.0032(6) -0.0064(6) 0.0057(6)
C35 0.0333(6) 0.0178(5) 0.0246(6) 0.0038(5) 0.0086(5) 0.0018(5)
C36 0.0424(8) 0.0336(7) 0.0187(6) 0.0027(5) 0.0061(5) -0.0019(6)
C37 0.0249(6) 0.0287(6) 0.0252(6) -0.0003(5) 0.0115(5) -0.0009(5)
C38 0.0252(6) 0.0305(7) 0.0458(9) -0.0093(6) -0.0022(6) 0.0065(5)
C39 0.0370(8) 0.0361(8) 0.0353(8) -0.0154(6) 0.0015(6) 0.0021(6)
C40 0.0312(7) 0.0335(8) 0.0464(9) -0.0088(7) 0.0105(6) -0.0131(6)
Li 0.0232(10) 0.0179(10) 0.0258(11) 0.0036(8) 0.0083(8) 0.0017(8)

loop_
_atom_type_symbol
_atom_type_description
_atom_type_scat_dispersion_real
_atom_type_scat_dispersion_imag
_atom_type_scat_source
C C 0.0033 0.0016 'International Tables Vol C Tables 4.2.6.8 and 6.1.1.4'
H H 0.0000 0.0000 'International Tables Vol C Tables 4.2.6.8 and 6.1.1.4'
Hf Hf -0.5830 6.1852 'International Tables Vol C Tables 4.2.6.8 and 6.1.1.4'
Li Li -0.0003 0.0001 'International Tables Vol C Tables 4.2.6.8 and 6.1.1.4'
N N 0.0061 0.0033 'International Tables Vol C Tables 4.2.6.8 and 6.1.1.4'
Si Si 0.0817 0.0704 'International Tables Vol C Tables 4.2.6.8 and 6.1.1.4'

loop_
_exptl_crystal_face_index_h
_exptl_crystal_face_index_k
_exptl_crystal_face_index_l
_exptl_crystal_face_perp_dist
_exptl_oxdiff_crystal_face_indexfrac_h
_exptl_oxdiff_crystal_face_indexfrac_k
_exptl_oxdiff_crystal_face_indexfrac_l
_exptl_oxdiff_crystal_face_x
_exptl_oxdiff_crystal_face_y
_exptl_oxdiff_crystal_face_z
-22 8 23 0.0759 -22.0024 7.9998 23.0034 0.9205 -0.3031 0.1426
-36 -9 -6 0.0976 -36.0033 -8.9997 -6.0021 0.0341 0.9907 0.0193
11 -9 21 0.1039 10.9962 -9.0016 21.0010 -0.1028 0.0155 0.9742
-14 11 -17 0.1028 -13.9964 11.0016 -17.0003 0.2737 -0.1076 -0.9700
-44 1 20 0.1060 -44.0048 0.9999 20.0020 0.9006 0.3628 0.2336
20 -7 -26 0.0182 20.0029 -6.9996 -26.0036 -0.9104 0.3199 -0.2724
30 0 22 0.1077 29.9991 -0.0015 22.0025 -0.0097 -0.6756 0.7326
23 12 -10 0.0968 23.0051 12.0007 -9.9992 -0.0319 -0.7616 -0.6276
39 -6 -20 0.0689 39.0035 -6.0001 -20.0027 -1.0114 -0.0648 -0.0545
-4 7 28 0.0754 -4.0022 6.9992 28.0039 0.7466 -0.5717 0.4118
-41 9 3 0.0846 -41.0009 9.0011 3.0013 0.8622 0.1472 -0.5193
-31 4 26 0.0919 -31.0042 3.9996 26.0031 0.9421 -0.0264 0.3359
-36 10 10 0.0730 -36.0012 10.0007 10.0022 0.9494 -0.0478 -0.3524
46 -2 -18 0.0816 46.0045 -2.0001 -18.0019 -0.9270 -0.3685 -0.1297
-45 7 1 0.0809 -45.0013 7.0011 1.0008 0.8099 0.3174 -0.5103
-23 -12 10 0.0968 -23.0051 -12.0007 9.9992 0.0319 0.7616 0.6276
-27 2 -23 0.0751 -26.9984 2.0016 -23.0022 0.0255 0.5532 -0.8246

loop_
_geom_angle_atom_site_label_1
_geom_angle_atom_site_label_2
_geom_angle_atom_site_label_3
_geom_angle
N1 Hf C25 142.60(4)
N1 Hf C26 122.78(4)
N1 Hf C27 93.45(4)
N1 Hf C28 89.80(4)
N1 Hf C29 116.31(4)
N1 Hf Li 75.15(5)
N3 Hf N1 96.18(4)
N3 Hf N5 100.54(4)
N3 Hf C25 104.13(4)
N3 Hf C26 136.16(4)
N3 Hf C27 145.43(4)
N3 Hf C28 115.40(4)
N3 Hf C29 93.70(4)
N3 Hf Li 39.92(5)
N5 Hf N1 103.82(4)
N5 Hf C25 102.89(4)
N5 Hf C26 89.65(4)
N5 Hf C27 109.22(4)
N5 Hf C28 139.99(4)
N5 Hf C29 135.53(4)
N5 Hf Li 73.35(5)
C25 Hf C26 32.37(4)
C25 Hf C27 52.90(4)
C25 Hf C28 53.18(4)
C25 Hf C29 32.64(4)
C25 Hf Li 138.19(5)
C26 Hf C27 31.43(4)
C26 Hf C28 52.42(4)
C26 Hf Li 158.50(5)
C27 Hf Li 168.56(5)
C28 Hf C27 31.42(4)
C28 Hf Li 146.52(5)
C29 Hf C26 53.25(4)
C29 Hf C27 52.58(4)
C29 Hf C28 31.84(4)
C29 Hf Li 133.42(5)
N5 Si1 C35 111.93(5)
N5 Si1 C36 113.27(6)
N5 Si1 C37 115.72(6)
N5 Si1 Li 72.62(5)
C35 Si1 Li 48.05(6)
C36 Si1 C35 105.37(7)
C36 Si1 Li 148.74(7)
C37 Si1 C35 105.92(7)
C37 Si1 C36 103.71(7)
C37 Si1 Li 100.27(6)
N5 Si2 C38 111.27(6)
N5 Si2 C39 114.95(7)
N5 Si2 C40 112.54(7)
C38 Si2 C39 107.66(8)
C40 Si2 C38 105.75(8)
C40 Si2 C39 104.00(8)
C1A N1 Hf 126.5(2)
C1B N1 Hf 123.5(6)
C4 N1 Hf 126.35(8)
C4 N1 C1A 106.8(2)
C4 N1 C1B 109.7(7)
C4 N2 C5 117.61(9)
C4 N2 Li 123.98(10)
C5 N2 Li 115.48(10)
Hf N3 Li 101.84(8)
N4 N3 Hf 172.30(8)
N4 N3 Li 74.73(9)
N3 N4 C13 114.39(9)
N3 N4 C19 116.74(9)
N3 N4 Li 64.42(8)
C13 N4 Li 122.87(10)
C19 N4 C13 116.31(10)
C19 N4 Li 112.06(10)
Si1 N5 Hf 120.39(6)
Si1 N5 Si2 116.72(6)
Si2 N5 Hf 121.09(5)
N1 C1A H1AA 110.6
N1 C1A H1AB 110.6
N1 C1A C2A 105.5(3)
H1AA C1A H1AB 108.8
C2A C1A H1AA 110.6
C2A C1A H1AB 110.6
C1A C2A H2AA 111.5
C1A C2A H2AB 111.5
H2AA C2A H2AB 109.3
C3 C2A C1A 101.2(2)
C3 C2A H2AA 111.5
C3 C2A H2AB 111.5
N1 C1B H1BA 111.3
N1 C1B H1BB 111.3
N1 C1B C2B 102.6(8)
H1BA C1B H1BB 109.2
C2B C1B H1BA 111.3
C2B C1B H1BB 111.3
C1B C2B H2BA 110.5
C1B C2B H2BB 110.5
C1B C2B C3 106.0(8)
H2BA C2B H2BB 108.7
C3 C2B H2BA 110.5
C3 C2B H2BB 110.5
C2A C3 H3AA 111.3
C2A C3 H3AB 111.3
C2A C3 C4 102.31(11)
C2B C3 H3BC 111.3
C2B C3 H3BD 111.3
H3AA C3 H3AB 109.2
H3BC C3 H3BD 109.2
C4 C3 C2B 102.1(3)
C4 C3 H3AA 111.3
C4 C3 H3AB 111.3
C4 C3 H3BC 111.3
C4 C3 H3BD 111.3
N1 C4 C3 111.27(10)
N2 C4 N1 124.57(10)
N2 C4 C3 124.16(10)
C6 C5 N2 120.23(11)
C6 C5 C10 119.31(11)
C10 C5 N2 120.37(11)
C5 C6 H6 119.7
C5 C6 C7 120.66(12)
C7 C6 H6 119.7
C6 C7 C11 120.07(13)
C8 C7 C6 118.98(12)
C8 C7 C11 120.93(12)
C7 C8 H8 119.4
C9 C8 C7 121.21(11)
C9 C8 H8 119.4
C8 C9 C10 118.99(12)
C8 C9 C12 120.86(11)
C10 C9 C12 120.14(12)
C5 C10 H10 119.6
C9 C10 C5 120.84(12)
C9 C10 H10 119.6
C7 C11 H11A 109.5
C7 C11 H11B 109.5
C7 C11 H11C 109.5
H11A C11 H11B 109.5
H11A C11 H11C 109.5
H11B C11 H11C 109.5
C9 C12 H12A 109.5
C9 C12 H12B 109.5
C9 C12 H12C 109.5
H12A C12 H12B 109.5
H12A C12 H12C 109.5
H12B C12 H12C 109.5
C14 C13 N4 119.96(10)
C14 C13 C18 120.02(11)
C18 C13 N4 120.02(10)
C13 C14 H14 120.0
C15 C14 C13 120.04(12)
C15 C14 H14 120.0
C14 C15 H15 119.8
C14 C15 C16 120.30(12)
C16 C15 H15 119.8
C15 C16 H16 120.1
C17 C16 C15 119.72(12)
C17 C16 H16 120.1
C16 C17 H17 119.9
C16 C17 C18 120.27(13)
C18 C17 H17 119.9
C13 C18 C17 119.62(12)
C13 C18 H18 120.2
C17 C18 H18 120.2
C20 C19 N4 120.75(11)
C20 C19 C24 118.99(11)
C24 C19 N4 120.11(11)
C19 C20 H20 120.1
C21 C20 C19 119.82(13)
C21 C20 H20 120.1
C20 C21 H21 119.5
C22 C21 C20 121.08(14)
C22 C21 H21 119.5
C21 C22 H22 120.5
C21 C22 C23 118.96(13)
C23 C22 H22 120.5
C22 C23 H23 119.6
C24 C23 C22 120.82(14)
C24 C23 H23 119.6
C19 C24 H24 119.9
C23 C24 C19 120.29(13)
C23 C24 H24 119.9
C26 C25 Hf 76.94(7)
C26 C25 C30 125.88(12)
C29 C25 Hf 74.57(7)
C29 C25 C26 107.85(11)
C29 C25 C30 125.44(13)
C30 C25 Hf 122.74(8)
C25 C26 Hf 70.68(6)
C25 C26 C31 124.77(11)
C27 C26 Hf 76.58(7)
C27 C26 C25 108.02(11)
C27 C26 C31 126.95(12)
C31 C26 Hf 123.06(9)
C26 C27 Hf 71.99(7)
C26 C27 C28 107.42(11)
C26 C27 C32 125.69(13)
C28 C27 Hf 72.19(7)
C28 C27 C32 125.34(12)
C32 C27 Hf 132.37(9)
C27 C28 Hf 76.39(7)
C27 C28 C33 127.32(13)
C29 C28 Hf 71.62(7)
C29 C28 C27 108.63(11)
C29 C28 C33 123.07(14)
C33 C28 Hf 126.84(9)
C25 C29 Hf 72.79(7)
C25 C29 C34 126.76(13)
C28 C29 Hf 76.54(7)
C28 C29 C25 108.06(12)
C28 C29 C34 124.70(13)
C34 C29 Hf 122.98(9)
C25 C30 H30A 109.5
C25 C30 H30B 109.5
C25 C30 H30C 109.5
H30A C30 H30B 109.5
H30A C30 H30C 109.5
H30B C30 H30C 109.5
C26 C31 H31A 109.5
C26 C31 H31B 109.5
C26 C31 H31C 109.5
H31A C31 H31B 109.5
H31A C31 H31C 109.5
H31B C31 H31C 109.5
C27 C32 H32A 109.5
C27 C32 H32B 109.5
C27 C32 H32C 109.5
H32A C32 H32B 109.5
H32A C32 H32C 109.5
H32B C32 H32C 109.5
C28 C33 H33A 109.5
C28 C33 H33B 109.5
C28 C33 H33C 109.5
H33A C33 H33B 109.5
H33A C33 H33C 109.5
H33B C33 H33C 109.5
C29 C34 H34A 109.5
C29 C34 H34B 109.5
C29 C34 H34C 109.5
H34A C34 H34B 109.5
H34A C34 H34C 109.5
H34B C34 H34C 109.5
Si1 C35 H35A 109.5
Si1 C35 H35B 109.5
Si1 C35 H35C 109.5
H35A C35 H35B 109.5
H35A C35 H35C 109.5
H35B C35 H35C 109.5
Si1 C36 H36A 109.5
Si1 C36 H36B 109.5
Si1 C36 H36C 109.5
H36A C36 H36B 109.5
H36A C36 H36C 109.5
H36B C36 H36C 109.5
Si1 C37 H37A 109.5
Si1 C37 H37B 109.5
Si1 C37 H37C 109.5
H37A C37 H37B 109.5
H37A C37 H37C 109.5
H37B C37 H37C 109.5
Si2 C38 H38A 109.5
Si2 C38 H38B 109.5
Si2 C38 H38C 109.5
H38A C38 H38B 109.5
H38A C38 H38C 109.5
H38B C38 H38C 109.5
Si2 C39 H39A 109.5
Si2 C39 H39B 109.5
Si2 C39 H39C 109.5
H39A C39 H39B 109.5
H39A C39 H39C 109.5
H39B C39 H39C 109.5
Si2 C40 H40A 109.5
Si2 C40 H40B 109.5
Si2 C40 H40C 109.5
H40A C40 H40B 109.5
H40A C40 H40C 109.5
H40B C40 H40C 109.5
Hf Li Si1 66.54(5)
N2 Li Hf 87.86(8)
N2 Li Si1 121.68(11)
N2 Li N3 110.34(12)
N2 Li N4 121.62(12)
N3 Li Hf 38.24(5)
N3 Li Si1 81.22(8)
N3 Li N4 40.85(6)
N4 Li Hf 78.91(7)
N4 Li Si1 104.32(9)

loop_
_geom_bond_atom_site_label_1
_geom_bond_atom_site_label_2
_geom_bond_distance
Hf N1 2.2037(10)
Hf N3 1.8782(10)
Hf N5 2.1493(10)
Hf C25 2.5137(11)
Hf C26 2.5948(11)
Hf C27 2.6539(12)
Hf C28 2.5998(12)
Hf C29 2.5367(12)
Hf Li 2.970(2)
Si1 N5 1.7316(11)
Si1 C35 1.8989(14)
Si1 C36 1.8796(14)
Si1 C37 1.8628(14)
Si1 Li 3.173(2)
Si2 N5 1.7346(11)
Si2 C38 1.8743(15)
Si2 C39 1.8818(16)
Si2 C40 1.8681(17)
N1 C1A 1.487(3)
N1 C1B 1.496(8)
N1 C4 1.3609(14)
N2 C4 1.3042(15)
N2 C5 1.4289(15)
N2 Li 1.928(2)
N3 N4 1.4119(14)
N3 Li 1.947(2)
N4 C13 1.4486(15)
N4 C19 1.4272(15)
N4 Li 2.082(3)
C1A H1AA 0.9900
C1A H1AB 0.9900
C1A C2A 1.519(5)
C2A H2AA 0.9900
C2A H2AB 0.9900
C2A C3 1.513(2)
C1B H1BA 0.9900
C1B H1BB 0.9900
C1B C2B 1.521(13)
C2B H2BA 0.9900
C2B H2BB 0.9900
C2B C3 1.525(7)
C3 H3AA 0.9900
C3 H3AB 0.9900
C3 H3BC 0.9900
C3 H3BD 0.9900
C3 C4 1.5217(16)
C5 C6 1.3909(17)
C5 C10 1.3960(17)
C6 H6 0.9500
C6 C7 1.3972(17)
C7 C8 1.3922(19)
C7 C11 1.509(2)
C8 H8 0.9500
C8 C9 1.3912(19)
C9 C10 1.3912(17)
C9 C12 1.5086(18)
C10 H10 0.9500
C11 H11A 0.9800
C11 H11B 0.9800
C11 H11C 0.9800
C12 H12A 0.9800
C12 H12B 0.9800
C12 H12C 0.9800
C13 C14 1.3863(16)
C13 C18 1.3879(17)
C14 H14 0.9500
C14 C15 1.3848(18)
C15 H15 0.9500
C15 C16 1.386(2)
C16 H16 0.9500
C16 C17 1.384(2)
C17 H17 0.9500
C17 C18 1.3948(19)
C18 H18 0.9500
C19 C20 1.3950(17)
C19 C24 1.4009(18)
C20 H20 0.9500
C20 C21 1.3942(18)
C21 H21 0.9500
C21 C22 1.385(2)
C22 H22 0.9500
C22 C23 1.386(2)
C23 H23 0.9500
C23 C24 1.3863(19)
C24 H24 0.9500
C25 C26 1.4263(18)
C25 C29 1.4195(18)
C25 C30 1.5036(18)
C26 C27 1.4227(17)
C26 C31 1.4998(18)
C27 C28 1.423(2)
C27 C32 1.5055(19)
C28 C29 1.4101(18)
C28 C33 1.5057(19)
C29 C34 1.501(2)
C30 H30A 0.9800
C30 H30B 0.9800
C30 H30C 0.9800
C31 H31A 0.9800
C31 H31B 0.9800
C31 H31C 0.9800
C32 H32A 0.9800
C32 H32B 0.9800
C32 H32C 0.9800
C33 H33A 0.9800
C33 H33B 0.9800
C33 H33C 0.9800
C34 H34A 0.9800
C34 H34B 0.9800
C34 H34C 0.9800
C35 H35A 0.9800
C35 H35B 0.9800
C35 H35C 0.9800
C36 H36A 0.9800
C36 H36B 0.9800
C36 H36C 0.9800
C37 H37A 0.9800
C37 H37B 0.9800
C37 H37C 0.9800
C38 H38A 0.9800
C38 H38B 0.9800
C38 H38C 0.9800
C39 H39A 0.9800
C39 H39B 0.9800
C39 H39C 0.9800
C40 H40A 0.9800
C40 H40B 0.9800
C40 H40C 0.9800

loop_
_geom_torsion_atom_site_label_1
_geom_torsion_atom_site_label_2
_geom_torsion_atom_site_label_3
_geom_torsion_atom_site_label_4
_geom_torsion
Hf N1 C1A C2A -162.4(2)
Hf N1 C1B C2B 162.0(10)
Hf N1 C4 N2 4.18(19)
Hf N1 C4 C3 -176.19(9)
Hf C25 C26 C27 -68.12(8)
Hf C25 C26 C31 117.41(12)
Hf C25 C29 C28 69.07(9)
Hf C25 C29 C34 -118.68(13)
Hf C26 C27 C28 -63.96(8)
Hf C26 C27 C32 129.71(13)
Hf C27 C28 C29 -64.91(8)
Hf C27 C28 C33 126.24(13)
Hf C28 C29 C25 -66.54(8)
Hf C28 C29 C34 121.01(13)
N1 Hf N3 Li -57.91(8)
N1 C1A C2A C3 -35.2(5)
N1 C1B C2B C3 28.9(19)
N2 C5 C6 C7 -178.07(11)
N2 C5 C10 C9 177.24(11)
N3 N4 C13 C14 -55.06(14)
N3 N4 C13 C18 124.47(12)
N3 N4 C19 C20 -12.58(16)
N3 N4 C19 C24 172.00(11)
N4 C13 C14 C15 178.13(12)
N4 C13 C18 C17 -178.41(13)
N4 C19 C20 C21 -173.73(11)
N4 C19 C24 C23 174.44(12)
N5 Hf N3 Li 47.43(8)
C1A N1 C1B C2B 55(3)
C1A N1 C4 N2 177.6(3)
C1A N1 C4 C3 -2.8(3)
C1A C2A C3 C2B -60.4(7)
C1A C2A C3 C4 32.2(4)
C2A C3 C4 N1 -19.5(2)
C2A C3 C4 N2 160.1(2)
C1B N1 C1A C2A -80(4)
C1B N1 C4 N2 -168.7(9)
C1B N1 C4 C3 10.9(9)
C1B C2B C3 C2A 70.6(13)
C1B C2B C3 C4 -22.7(15)
C2B C3 C4 N1 7.7(7)
C2B C3 C4 N2 -172.6(7)
C4 N1 C1A C2A 24.2(4)
C4 N1 C1B C2B -24.8(17)
C4 N2 C5 C6 -102.34(14)
C4 N2 C5 C10 81.15(15)
C5 N2 C4 N1 -175.97(12)
C5 N2 C4 C3 4.44(19)
C5 C6 C7 C8 1.6(2)
C5 C6 C7 C11 -176.46(14)
C6 C5 C10 C9 0.70(18)
C6 C7 C8 C9 -0.8(2)
C7 C8 C9 C10 0.03(19)
C7 C8 C9 C12 -178.95(12)
C8 C9 C10 C5 0.04(18)
C10 C5 C6 C7 -1.53(18)
C11 C7 C8 C9 177.19(15)
C12 C9 C10 C5 179.03(11)
C13 N4 C19 C20 -152.49(11)
C13 N4 C19 C24 32.09(16)
C13 C14 C15 C16 0.7(2)
C14 C13 C18 C17 1.1(2)
C14 C15 C16 C17 0.2(2)
C15 C16 C17 C18 -0.5(2)
C16 C17 C18 C13 -0.2(2)
C18 C13 C14 C15 -1.40(19)
C19 N4 C13 C14 85.78(13)
C19 N4 C13 C18 -94.69(14)
C19 C20 C21 C22 -1.0(2)
C20 C19 C24 C23 -1.1(2)
C20 C21 C22 C23 -0.5(2)
C21 C22 C23 C24 1.2(2)
C22 C23 C24 C19 -0.4(2)
C24 C19 C20 C21 1.74(19)
C25 Hf N3 Li 153.74(8)
C25 C26 C27 Hf 64.20(8)
C25 C26 C27 C28 0.24(13)
C25 C26 C27 C32 -166.08(12)
C26 Hf N3 Li 148.08(8)
C26 C25 C29 Hf -70.42(8)
C26 C25 C29 C28 -1.35(13)
C26 C25 C29 C34 170.90(12)
C26 C27 C28 Hf 63.83(8)
C26 C27 C28 C29 -1.08(14)
C26 C27 C28 C33 -169.93(12)
C27 Hf N3 Li -163.22(8)
C27 C28 C29 Hf 68.05(9)
C27 C28 C29 C25 1.51(14)
C27 C28 C29 C34 -170.94(12)
C28 Hf N3 Li -150.63(8)
C29 Hf N3 Li -174.89(8)
C29 C25 C26 Hf 68.80(8)
C29 C25 C26 C27 0.68(13)
C29 C25 C26 C31 -173.79(12)
C30 C25 C26 Hf -121.16(12)
C30 C25 C26 C27 170.72(12)
C30 C25 C26 C31 -3.8(2)
C30 C25 C29 Hf 119.49(12)
C30 C25 C29 C28 -171.44(12)
C30 C25 C29 C34 0.8(2)
C31 C26 C27 Hf -121.48(13)
C31 C26 C27 C28 174.56(12)
C31 C26 C27 C32 8.2(2)
C32 C27 C28 Hf -129.78(12)
C32 C27 C28 C29 165.31(12)
C32 C27 C28 C33 -3.5(2)
C33 C28 C29 Hf -122.52(12)
C33 C28 C29 C25 170.93(12)
C33 C28 C29 C34 -1.5(2)
C35 Si1 N5 Hf -77.76(7)
C35 Si1 N5 Si2 87.15(8)
C36 Si1 N5 Hf 163.29(7)
C36 Si1 N5 Si2 -31.80(9)
C37 Si1 N5 Hf 43.72(8)
C37 Si1 N5 Si2 -151.37(6)
C38 Si2 N5 Hf 111.66(8)
C38 Si2 N5 Si1 -53.14(9)
C39 Si2 N5 Hf -125.64(8)
C39 Si2 N5 Si1 69.55(9)
C40 Si2 N5 Hf -6.82(9)
C40 Si2 N5 Si1 -171.63(7)
Li Si1 N5 Hf -49.53(6)
Li Si1 N5 Si2 115.39(7)
Li N2 C4 N1 -16.3(2)
Li N2 C4 C3 164.12(13)
Li N2 C5 C6 96.26(14)
Li N2 C5 C10 -80.24(14)
Li N3 N4 C13 -116.33(11)
Li N3 N4 C19 103.01(11)
Li N4 C13 C14 -129.32(13)
Li N4 C13 C18 50.21(16)
Li N4 C19 C20 58.91(14)
Li N4 C19 C24 -116.51(13)
